data_7205264
loop_
_publ_author_name
'Chen, Yang'
'Yang, Zhou'
'Guo, Cheng-Xin'
'Ni, Chun-Yan'
'Li, Hong-Xi'
'Ren, Zhi-Gang'
'Lang, Jian-Ping'

_publ_section_title
;
 Using alcohols as alkylation reagents for 4-cyanopyridinium and
 N,N&#x2032;-dialkyl-4,4&#x2032;-bipyridinium and their one-dimensional
 iodoplumbates
;
_journal_issue 1
_journal_name_full CrystEngComm
_journal_page_first 243
_journal_paper_doi 10.1039/c0ce00309c
_journal_volume 13
_journal_year 2011
_chemical_formula_moiety 'C13 H11 N2, I3 Pb'
_chemical_formula_sum 'C13 H11 I3 N2 Pb'
_chemical_formula_weight 783.14
_chemical_name_systematic
;
?
;
_space_group_IT_number 14
_symmetry_cell_setting monoclinic
_symmetry_space_group_name_Hall '-P 2ybc'
_symmetry_space_group_name_H-M 'P 1 21/c 1'
_atom_sites_solution_hydrogens geom
_atom_sites_solution_primary direct
_atom_sites_solution_secondary difmap
_cell_angle_alpha 90.00
_cell_angle_beta 93.41(3)
_cell_angle_gamma 90.00
_cell_formula_units_Z 4
_cell_length_a 8.0356(16)
_cell_length_b 14.126(3)
_cell_length_c 16.065(3)
_cell_measurement_reflns_used 5616
_cell_measurement_temperature 293(2)
_cell_measurement_theta_max 25.3491
_cell_measurement_theta_min 3.1243
_cell_volume 1820.3(6)
_computing_cell_refinement 'CrystalClear, Ver. 1.30 (Rigaku/MSC, 2001)'
_computing_data_collection 'CrystalClear, Ver. 1.30 (Rigaku/MSC, 2001)'
_computing_data_reduction 'CrystalStructure, Ver. 3.60 (Rigaku/MSC, 2004)'
_computing_molecular_graphics 'ORTEPII (Johnson, 1976)'
_computing_publication_material SHELXL97
_computing_structure_refinement 'SHELXL-97 (Sheldrick, 1997)'
_computing_structure_solution 'SHELXS-97 (Sheldrick, 1990)'
_diffrn_ambient_temperature 293(2)
_diffrn_measured_fraction_theta_full 0.998
_diffrn_measured_fraction_theta_max 0.998
_diffrn_measurement_device_type 'Rigaku MercuryCCD area detector'
_diffrn_measurement_method \w
_diffrn_radiation_monochromator graphite
_diffrn_radiation_source 'fine-focus sealed tube'
_diffrn_radiation_type MoK\a
_diffrn_radiation_wavelength 0.71073
_diffrn_reflns_av_R_equivalents 0.0642
_diffrn_reflns_av_sigmaI/netI 0.0480
_diffrn_reflns_limit_h_max 8
_diffrn_reflns_limit_h_min -9
_diffrn_reflns_limit_k_max 17
_diffrn_reflns_limit_k_min -15
_diffrn_reflns_limit_l_max 19
_diffrn_reflns_limit_l_min -19
_diffrn_reflns_number 17293
_diffrn_reflns_theta_full 25.35
_diffrn_reflns_theta_max 25.35
_diffrn_reflns_theta_min 3.12
_diffrn_standards_decay_% 0
_diffrn_standards_interval_count 0
_diffrn_standards_interval_time 0
_diffrn_standards_number 0
_exptl_absorpt_coefficient_mu 14.346
_exptl_absorpt_correction_T_max 0.1615
_exptl_absorpt_correction_T_min 0.1445
_exptl_absorpt_correction_type multi-scan
_exptl_absorpt_process_details 'Jacobson, R. (1998) Private communication to Rigaku Company, Tokyo, Japan.'
_exptl_crystal_colour Orange-red
_exptl_crystal_density_diffrn 2.858
_exptl_crystal_density_method 'not measured'
_exptl_crystal_description Block
_exptl_crystal_F_000 1376
_exptl_crystal_size_max 0.22
_exptl_crystal_size_mid 0.20
_exptl_crystal_size_min 0.20
_refine_diff_density_max 1.170
_refine_diff_density_min -0.967
_refine_diff_density_rms 0.172
_refine_ls_extinction_coef 0.00116(12)
_refine_ls_extinction_expression Fc^*^=kFc[1+0.001xFc^2^\l^3^/sin(2\q)]^-1/4^
_refine_ls_extinction_method SHELXL
_refine_ls_goodness_of_fit_ref 1.023
_refine_ls_hydrogen_treatment constr
_refine_ls_matrix_type full
_refine_ls_number_parameters 170
_refine_ls_number_reflns 3323
_refine_ls_number_restraints 58
_refine_ls_restrained_S_all 1.016
_refine_ls_R_factor_all 0.0724
_refine_ls_R_factor_gt 0.0528
_refine_ls_shift/su_max 0.000
_refine_ls_shift/su_mean 0.000
_refine_ls_structure_factor_coef Fsqd
_refine_ls_weighting_details 'calc w=1/[\s^2^(Fo^2^)+(0.0451P)^2^+17.0530P] where P=(Fo^2^+2Fc^2^)/3'
_refine_ls_weighting_scheme calc
_refine_ls_wR_factor_gt 0.1100
_refine_ls_wR_factor_ref 0.1188
_reflns_number_gt 2709
_reflns_number_total 3323
_reflns_threshold_expression >2sigma(I)
_cod_data_source_file C0CE00309C.TXT
_cod_data_source_block 4
_cod_depositor_comments
;
The following automatic conversions were performed:
'_symmetry_cell_setting' value 'Monoclinic' changed to 'monoclinic'
according to '/home/saulius/struct/CIF-dictionaries/cif_core.dic'
dictionary named 'cif_core.dic' version 2.4.1 from 2010-06-29.

Automatic conversion script
Id: cif_fix_enum 1555 2011-01-17 13:19:09Z saulius 
;
_cod_original_sg_symbol_H-M 'P 21/c'
_cod_database_code 7205264

loop_
_symmetry_equiv_pos_as_xyz
'x, y, z'
'-x, y+1/2, -z+1/2'
'-x, -y, -z'
'x, -y-1/2, z-1/2'

loop_
_atom_site_label
_atom_site_type_symbol
_atom_site_fract_x
_atom_site_fract_y
_atom_site_fract_z
_atom_site_U_iso_or_equiv
_atom_site_adp_type
_atom_site_occupancy
_atom_site_symmetry_multiplicity
_atom_site_calc_flag
_atom_site_refinement_flags
_atom_site_disorder_assembly
_atom_site_disorder_group
Pb1 Pb 0.5000 0.5000 0.0000 0.0508(2) Uani 1 2 d S . .
Pb2 Pb 1.0000 0.5000 0.0000 0.0512(2) Uani 1 2 d S . .
I1 I 0.75339(11) 0.67849(6) 0.02003(6) 0.0618(3) Uani 1 1 d . . .
I2 I 0.76170(11) 0.39566(6) 0.12753(6) 0.0599(3) Uani 1 1 d . . .
I3 I 0.27167(11) 0.56193(7) 0.14966(6) 0.0601(3) Uani 1 1 d . . .
N1 N 0.6437(15) 0.6204(9) 0.3253(8) 0.072(3) Uani 1 1 d . . .
N2 N 0.959(3) 0.8948(14) 0.1799(11) 0.134(7) Uani 1 1 d . . .
C1 C 0.584(2) 0.7044(13) 0.3236(10) 0.080(5) Uani 1 1 d . . .
H1A H 0.4830 0.7158 0.3476 0.096 Uiso 1 1 calc R . .
C2 C 0.662(2) 0.7760(12) 0.2882(10) 0.081(5) Uani 1 1 d . . .
H2A H 0.6172 0.8366 0.2893 0.098 Uiso 1 1 calc R . .
C3 C 0.8112(19) 0.7606(10) 0.2497(8) 0.060(3) Uani 1 1 d . . .
C4 C 0.875(2) 0.6705(11) 0.2538(9) 0.071(4) Uani 1 1 d . . .
H4A H 0.9758 0.6567 0.2310 0.085 Uiso 1 1 calc R . .
C5 C 0.788(2) 0.6017(11) 0.2915(9) 0.071(4) Uani 1 1 d . . .
H5A H 0.8299 0.5403 0.2938 0.085 Uiso 1 1 calc R . .
C6 C 0.892(2) 0.8336(14) 0.2112(11) 0.090(5) Uani 1 1 d . . .
C7 C 0.549(2) 0.5397(12) 0.3633(13) 0.095(4) Uani 1 1 d U . .
H7A H 0.4627 0.5667 0.3959 0.115 Uiso 1 1 calc R . .
H7B H 0.4931 0.5038 0.3183 0.115 Uiso 1 1 calc R . .
C8 C 0.645(2) 0.4759(12) 0.4150(11) 0.095(4) Uani 1 1 d DU . .
C9 C 0.646(3) 0.3772(14) 0.4059(14) 0.119(6) Uani 1 1 d U . .
H9A H 0.5834 0.3497 0.3618 0.143 Uiso 1 1 calc R . .
C10 C 0.735(3) 0.3220(14) 0.4589(16) 0.120(6) Uani 1 1 d U . .
H10A H 0.7352 0.2568 0.4507 0.144 Uiso 1 1 calc R . .
C11 C 0.822(3) 0.3591(14) 0.5234(14) 0.109(6) Uani 1 1 d U . .
H11A H 0.8791 0.3188 0.5611 0.130 Uiso 1 1 calc R . .
C12 C 0.832(2) 0.4491(13) 0.5353(13) 0.105(6) Uani 1 1 d U . .
H12A H 0.8996 0.4728 0.5794 0.126 Uiso 1 1 calc R . .
C13 C 0.7421(18) 0.5105(11) 0.4836(9) 0.078(4) Uani 1 1 d DU . .
H13A H 0.7460 0.5752 0.4942 0.093 Uiso 1 1 calc R . .

loop_
_atom_site_aniso_label
_atom_site_aniso_U_11
_atom_site_aniso_U_22
_atom_site_aniso_U_33
_atom_site_aniso_U_23
_atom_site_aniso_U_13
_atom_site_aniso_U_12
Pb1 0.0343(4) 0.0599(5) 0.0582(5) -0.0036(3) 0.0030(3) 0.0007(3)
Pb2 0.0347(4) 0.0563(4) 0.0627(5) -0.0013(3) 0.0040(3) -0.0013(3)
I1 0.0599(6) 0.0492(5) 0.0749(7) -0.0064(4) -0.0077(5) -0.0013(4)
I2 0.0538(5) 0.0625(6) 0.0630(6) 0.0051(4) 0.0007(4) -0.0053(4)
I3 0.0536(5) 0.0705(6) 0.0568(6) -0.0089(4) 0.0079(4) 0.0068(4)
N1 0.061(8) 0.081(9) 0.073(9) 0.019(7) -0.009(6) 0.003(7)
N2 0.171(19) 0.138(16) 0.090(13) 0.026(11) -0.015(12) -0.059(14)
C1 0.060(10) 0.103(14) 0.077(11) 0.005(10) 0.005(8) 0.034(9)
C2 0.106(14) 0.070(10) 0.066(10) -0.017(8) -0.015(10) 0.038(10)
C3 0.076(9) 0.059(8) 0.045(8) 0.000(6) -0.001(7) 0.003(7)
C4 0.076(10) 0.078(11) 0.061(10) -0.002(8) 0.016(8) 0.011(8)
C5 0.077(11) 0.078(10) 0.058(9) 0.003(8) -0.002(8) 0.032(9)
C6 0.105(14) 0.098(13) 0.066(11) 0.019(10) -0.009(10) -0.012(11)
C7 0.080(8) 0.090(7) 0.114(9) 0.029(7) -0.014(6) -0.019(6)
C8 0.080(8) 0.090(7) 0.114(9) 0.029(7) -0.014(6) -0.019(6)
C9 0.159(17) 0.085(8) 0.110(14) 0.000(9) -0.020(11) -0.015(11)
C10 0.154(18) 0.069(9) 0.136(16) 0.004(9) -0.004(11) 0.007(10)
C11 0.110(14) 0.087(8) 0.128(14) 0.034(10) -0.002(10) -0.004(10)
C12 0.106(13) 0.091(9) 0.115(13) 0.027(9) -0.024(10) -0.017(10)
C13 0.071(10) 0.067(8) 0.095(11) 0.011(6) 0.005(7) -0.008(7)

loop_
_atom_type_symbol
_atom_type_description
_atom_type_scat_dispersion_real
_atom_type_scat_dispersion_imag
_atom_type_scat_source
C C 0.0033 0.0016 'International Tables Vol C Tables 4.2.6.8 and 6.1.1.4'
H H 0.0000 0.0000 'International Tables Vol C Tables 4.2.6.8 and 6.1.1.4'
N N 0.0061 0.0033 'International Tables Vol C Tables 4.2.6.8 and 6.1.1.4'
I I -0.4742 1.8119 'International Tables Vol C Tables 4.2.6.8 and 6.1.1.4'
Pb Pb -3.3944 10.1111 'International Tables Vol C Tables 4.2.6.8 and 6.1.1.4'

loop_
_geom_angle_atom_site_label_1
_geom_angle_atom_site_label_2
_geom_angle_atom_site_label_3
_geom_angle
_geom_angle_site_symmetry_1
_geom_angle_site_symmetry_3
_geom_angle_publ_flag
I2 Pb1 I2 180.0 . 3_665 ?
I2 Pb1 I3 91.66(3) . . ?
I2 Pb1 I3 88.34(3) 3_665 . ?
I2 Pb1 I3 88.34(3) . 3_665 ?
I2 Pb1 I3 91.66(3) 3_665 3_665 ?
I3 Pb1 I3 180.0 . 3_665 ?
I2 Pb1 I1 95.17(3) . 3_665 ?
I2 Pb1 I1 84.83(3) 3_665 3_665 ?
I3 Pb1 I1 84.46(3) . 3_665 ?
I3 Pb1 I1 95.54(3) 3_665 3_665 ?
I2 Pb1 I1 84.83(3) . . ?
I2 Pb1 I1 95.17(3) 3_665 . ?
I3 Pb1 I1 95.54(3) . . ?
I3 Pb1 I1 84.46(3) 3_665 . ?
I1 Pb1 I1 180.000(19) 3_665 . ?
I1 Pb2 I1 180.0 3_765 . ?
I1 Pb2 I2 84.44(3) 3_765 3_765 ?
I1 Pb2 I2 95.56(3) . 3_765 ?
I1 Pb2 I2 95.56(3) 3_765 . ?
I1 Pb2 I2 84.44(3) . . ?
I2 Pb2 I2 180.0 3_765 . ?
I1 Pb2 I3 84.00(3) 3_765 1_655 ?
I1 Pb2 I3 96.00(3) . 1_655 ?
I2 Pb2 I3 87.10(3) 3_765 1_655 ?
I2 Pb2 I3 92.90(3) . 1_655 ?
I1 Pb2 I3 96.00(3) 3_765 3_665 ?
I1 Pb2 I3 84.00(3) . 3_665 ?
I2 Pb2 I3 92.90(3) 3_765 3_665 ?
I2 Pb2 I3 87.10(3) . 3_665 ?
I3 Pb2 I3 180.0 1_655 3_665 ?
Pb2 I1 Pb1 76.64(2) . . ?
Pb1 I2 Pb2 77.10(2) . . ?
Pb1 I3 Pb2 76.36(2) . 1_455 ?
C1 N1 C5 120.7(15) . . ?
C1 N1 C7 120.3(15) . . ?
C5 N1 C7 118.9(14) . . ?
N1 C1 C2 121.5(16) . . ?
N1 C1 H1A 119.3 . . ?
C2 C1 H1A 119.3 . . ?
C1 C2 C3 120.7(14) . . ?
C1 C2 H2A 119.7 . . ?
C3 C2 H2A 119.7 . . ?
C4 C3 C6 121.9(16) . . ?
C4 C3 C2 116.7(14) . . ?
C6 C3 C2 121.3(15) . . ?
C5 C4 C3 119.0(14) . . ?
C5 C4 H4A 120.5 . . ?
C3 C4 H4A 120.5 . . ?
N1 C5 C4 121.3(14) . . ?
N1 C5 H5A 119.3 . . ?
C4 C5 H5A 119.3 . . ?
N2 C6 C3 179(2) . . ?
C8 C7 N1 116.1(14) . . ?
C8 C7 H7A 108.3 . . ?
N1 C7 H7A 108.3 . . ?
C8 C7 H7B 108.3 . . ?
N1 C7 H7B 108.3 . . ?
H7A C7 H7B 107.4 . . ?
C13 C8 C9 115.0(17) . . ?
C13 C8 C7 119.8(16) . . ?
C9 C8 C7 125.1(16) . . ?
C10 C9 C8 122(2) . . ?
C10 C9 H9A 119.2 . . ?
C8 C9 H9A 119.2 . . ?
C11 C10 C9 121(2) . . ?
C11 C10 H10A 119.7 . . ?
C9 C10 H10A 119.7 . . ?
C12 C11 C10 122(2) . . ?
C12 C11 H11A 119.0 . . ?
C10 C11 H11A 119.0 . . ?
C11 C12 C13 121(2) . . ?
C11 C12 H12A 119.7 . . ?
C13 C12 H12A 119.7 . . ?
C8 C13 C12 120.2(16) . . ?
C8 C13 H13A 119.9 . . ?
C12 C13 H13A 119.9 . . ?

loop_
_geom_bond_atom_site_label_1
_geom_bond_atom_site_label_2
_geom_bond_distance
_geom_bond_site_symmetry_2
_geom_bond_publ_flag
Pb1 I2 3.2063(12) . ?
Pb1 I2 3.2063(12) 3_665 ?
Pb1 I3 3.2305(12) . ?
Pb1 I3 3.2305(12) 3_665 ?
Pb1 I1 3.2448(10) 3_665 ?
Pb1 I1 3.2448(10) . ?
Pb2 I1 3.2347(10) 3_765 ?
Pb2 I1 3.2347(10) . ?
Pb2 I2 3.2408(12) 3_765 ?
Pb2 I2 3.2408(12) . ?
Pb2 I3 3.2692(13) 1_655 ?
Pb2 I3 3.2692(13) 3_665 ?
I3 Pb2 3.2692(13) 1_455 ?
N1 C1 1.280(19) . ?
N1 C5 1.336(18) . ?
N1 C7 1.520(19) . ?
N2 C6 1.15(2) . ?
C1 C2 1.34(2) . ?
C1 H1A 0.9300 . ?
C2 C3 1.40(2) . ?
C2 H2A 0.9300 . ?
C3 C4 1.372(19) . ?
C3 C6 1.38(2) . ?
C4 C5 1.36(2) . ?
C4 H4A 0.9300 . ?
C5 H5A 0.9300 . ?
C7 C8 1.42(2) . ?
C7 H7A 0.9700 . ?
C7 H7B 0.9700 . ?
C8 C13 1.400(9) . ?
C8 C9 1.40(2) . ?
C9 C10 1.33(3) . ?
C9 H9A 0.9300 . ?
C10 C11 1.33(3) . ?
C10 H10A 0.9300 . ?
C11 C12 1.29(3) . ?
C11 H11A 0.9300 . ?
C12 C13 1.37(2) . ?
C12 H12A 0.9300 . ?
C13 H13A 0.9300 . ?
